data_9016924
loop_
_publ_author_name
'Scordari, F.'
'Schingaro, E.'
'Ventruti, G.'
'Nicotra, E.'
'Viccaro, M.'
'Tagliani, S. M.'

_publ_section_title
;
 Fluorophlogopite from Piano delle Concazze (Mt. Etna, Italy): Crystal chemistry
 and implications for the crystallization conditions
 Note: Sample E3
;
_journal_name_full 'American Mineralogist'
_journal_page_first 1017
_journal_page_last 1025
_journal_volume 98
_journal_year 2013
_chemical_compound_source 'Piano delle Concazze, Mt. Etna, Italy'
_chemical_formula_sum 'F2 Fe0.232 K0.897 Mg2.767 O10 Si3.923'
_chemical_name_mineral Fluorophlogopite
_space_group_IT_number 12
_space_group_name_Hall '-C 2y'
_space_group_name_H-M_alt 'C 1 2/m 1'
_symmetry_space_group_name_H-M 'C 1 2/m 1'
_cell_angle_alpha 90
_cell_angle_beta 100.249
_cell_angle_gamma 90
_cell_formula_units_Z 2
_cell_length_a 5.3237
_cell_length_b 9.2221
_cell_length_c 10.1159
_cell_volume 488.723
_database_code_amcsd 0020183
_exptl_crystal_density_diffrn 2.878
_cod_data_source_file inputs/fixed/downloads/05/05552.cif
_cod_data_source_block 05552
_cod_original_formula_sum 'K.897 Si3.923 Mg2.767 Fe.232 O10 F2'
_cod_database_code 9016924

loop_
_space_group_symop_operation_xyz
x,y,z
1/2+x,1/2+y,z
x,-y,z
1/2+x,1/2-y,z
-x,y,-z
1/2-x,1/2+y,-z
-x,-y,-z
1/2-x,1/2-y,-z

loop_
_atom_site_aniso_label
_atom_site_aniso_U_11
_atom_site_aniso_U_22
_atom_site_aniso_U_33
_atom_site_aniso_U_12
_atom_site_aniso_U_13
_atom_site_aniso_U_23
K 0.03180 0.03120 0.02990 0.00000 0.00480 0.00000
SiT 0.00880 0.00830 0.00990 0.00000 0.00170 0.00010
MgM1 0.00870 0.00780 0.01350 0.00000 0.00320 0.00000
FeM1 0.00870 0.00780 0.01350 0.00000 0.00320 0.00000
MgM2_1 0.00770 0.01400 0.01150 0.00000 0.00140 0.00000
MgM2_2 0.00770 0.01400 0.01150 0.00000 0.00140 0.00000
O1 0.01730 0.02440 0.01450 -0.00160 0.00320 -0.00690
O2 0.02720 0.01280 0.01390 0.00000 0.00120 0.00000
O3 0.01050 0.01040 0.01020 0.00010 0.00160 0.00050
F4 0.01190 0.01420 0.01270 0.00000 0.00230 0.00000

loop_
_atom_site_label
_atom_site_fract_x
_atom_site_fract_y
_atom_site_fract_z
_atom_site_occupancy
_atom_site_U_iso_or_equiv
K 0.00000 0.00000 0.00000 0.89700 0.03110
SiT 0.57472 0.16681 0.22370 0.98080 0.00900
MgM1 0.00000 0.50000 0.50000 0.76720 0.00980
FeM1 0.00000 0.50000 0.50000 0.23230 0.00980
MgM2_1 0.00000 0.83616 0.50000 0.79320 0.01110
MgM2_2 0.00000 0.83616 0.50000 0.20650 0.01110
O1 0.81700 0.23790 0.16507 1.00000 0.01870
O2 0.53060 0.00000 0.16580 1.00000 0.01830
O3 0.63090 0.16750 0.38995 1.00000 0.01040
F4 0.13020 0.00000 0.40050 1.00000 0.01290

loop_
_cod_changelog_entry_id
_cod_changelog_entry_author
_cod_changelog_entry_date
_cod_changelog_entry_text
1
;cod-tools version 3.10.1
Id: cif_fix_AMCSD_atom_labels 10224 2024-08-07 11:09:31Z saulius
;
2024-08-07T19:40:20+03:00
;Changed the following '_atom_site_label' values:
the first duplicated label 'MgM2'  converted to 'MgM2_1'
duplicated label 'MgM2' at index 5 converted to 'MgM2_2'
;

loop_
_cod_related_entry_id
_cod_related_entry_database
_cod_related_entry_code
1 AMCSD 0020183
